data_1535125
loop_
_publ_author_name
'Hatscher, S.T.'
'Urland, W.'

_publ_section_title
;
 Syntheses and crystal structures of Ln3 I (Si S4)2 (Ln = Pr, Nd, Sm, Tb)
;
_journal_name_full 'Zeitschrift fuer Anorganische und Allgemeine Chemie'
_journal_page_first 2198
_journal_page_last 2200
_journal_volume 627
_journal_year 2001
_chemical_formula_sum 'I S8 Si2 Sm3'
_chemical_name_systematic 'Sm3 I (Si S4)2'
_space_group_IT_number 15
_symmetry_space_group_name_Hall '-C 2yc'
_symmetry_space_group_name_H-M 'C 1 2/c 1'
_cell_angle_alpha 90
_cell_angle_beta 98.19
_cell_angle_gamma 90
_cell_formula_units_Z 4
_cell_length_a 15.732
_cell_length_b 7.7097
_cell_length_c 10.733
_cell_volume 1288.518
_citation_journal_id_ASTM ZAACAB
_cod_data_source_file Hatscher_ZAACAB_2001_152.cif
_cod_data_source_block I1S8Si2Sm3
_cod_original_formula_sum 'I1 S8 Si2 Sm3'
_cod_database_code 1535125

loop_
_symmetry_equiv_pos_as_xyz
x,y,z
-x,y,-z+1/2
-x,-y,-z
x,-y,z-1/2
x+1/2,y+1/2,z
-x+1/2,y+1/2,-z+1/2
-x+1/2,-y+1/2,-z
x+1/2,-y+1/2,z-1/2

loop_
_atom_site_label
_atom_site_type_symbol
_atom_site_fract_x
_atom_site_fract_y
_atom_site_fract_z
_atom_site_occupancy
_atom_site_U_iso_or_equiv
S1 S-2 0.14369 0.251 0.14567 1 0.0
I1 I-1 0 0.98217 0.25 1 0.0
S2 S-2 0.28268 0.56822 0.08597 1 0.0
Sm1 Sm+3 0.19828 0.12214 0.68029 1 0.0
Sm2 Sm+3 0.5 0.10327 0.75 1 0.0
S4 S-2 0.14871 0.40065 -0.16563 1 0.0
S3 S-2 0.06744 0.65875 0.0394 1 0.0
Si1 Si+4 0.15897 0.46238 0.02725 1 0.0
